data_7223611
loop_
_publ_author_name
'Nemec, Ivan'
'Herchel, Radovan'
'Travnicek, Zdenek'
'Silha, Tomas'

_publ_section_title
;
 Field-induced slow relaxation of magnetization in dinuclear and
 trinuclear CoIII&#x2022;&#x2022;&#x2022;MnIII complexes
;
_journal_name_full 'RSC Adv.'
_journal_paper_doi 10.1039/C5RA23922B
_journal_year 2015
_chemical_formula_sum 'C64 H72 Co2 Mn N10 O10'
_chemical_formula_weight 1314.14
_space_group_crystal_system monoclinic
_space_group_IT_number 15
_space_group_name_Hall '-C 2yc'
_space_group_name_H-M_alt 'C 1 2/c 1'
_symmetry_space_group_name_Hall '-C 2yc'
_symmetry_space_group_name_H-M 'C 1 2/c 1'
_atom_sites_solution_hydrogens geom
_audit_creation_method SHELXL-2014/7
_audit_update_record
;
2015-11-02 deposited with the CCDC.
2015-12-21 downloaded from the CCDC.
;
_cell_angle_alpha 90
_cell_angle_beta 126.0410(10)
_cell_angle_gamma 90
_cell_formula_units_Z 4
_cell_length_a 35.108(2)
_cell_length_b 9.1128(4)
_cell_length_c 23.8187(18)
_cell_measurement_temperature 120(2)
_cell_volume 6161.8(6)
_computing_structure_refinement 'SHELXL-2014/7 (Sheldrick, 2014)'
_diffrn_ambient_temperature 120(2)
_diffrn_measured_fraction_theta_full 0.966
_diffrn_measured_fraction_theta_max 0.966
_diffrn_measurement_device_type 'Xcalibur, Sapphire2, large Be window'
_diffrn_radiation_type MoK\a
_diffrn_radiation_wavelength 0.71073
_diffrn_reflns_av_R_equivalents 0.0409
_diffrn_reflns_av_unetI/netI 0.0542
_diffrn_reflns_laue_measured_fraction_full 0.966
_diffrn_reflns_laue_measured_fraction_max 0.966
_diffrn_reflns_limit_h_max 41
_diffrn_reflns_limit_h_min -35
_diffrn_reflns_limit_k_max 10
_diffrn_reflns_limit_k_min -9
_diffrn_reflns_limit_l_max 27
_diffrn_reflns_limit_l_min -25
_diffrn_reflns_number 22119
_diffrn_reflns_point_group_measured_fraction_full 0.966
_diffrn_reflns_point_group_measured_fraction_max 0.966
_diffrn_reflns_theta_full 24.999
_diffrn_reflns_theta_max 24.999
_diffrn_reflns_theta_min 2.841
_exptl_absorpt_coefficient_mu 0.801
_exptl_absorpt_correction_T_max 1.000
_exptl_absorpt_correction_T_min 0.832
_exptl_absorpt_correction_type multi-scan
_exptl_absorpt_process_details
;
face-indexed (CrysAlis RED; Oxford Diffraction, 2006)
;
_exptl_crystal_colour brown
_exptl_crystal_density_diffrn 1.417
_exptl_crystal_description block
_exptl_crystal_F_000 2739
_exptl_crystal_size_max 0.260
_exptl_crystal_size_mid 0.220
_exptl_crystal_size_min 0.180
_refine_diff_density_max 0.593
_refine_diff_density_min -0.341
_refine_diff_density_rms 0.071
_refine_ls_extinction_method none
_refine_ls_goodness_of_fit_ref 0.942
_refine_ls_hydrogen_treatment constr
_refine_ls_matrix_type full
_refine_ls_number_parameters 366
_refine_ls_number_reflns 5246
_refine_ls_number_restraints 2
_refine_ls_restrained_S_all 0.948
_refine_ls_R_factor_all 0.0533
_refine_ls_R_factor_gt 0.0352
_refine_ls_shift/su_max 0.000
_refine_ls_shift/su_mean 0.000
_refine_ls_structure_factor_coef Fsqd
_refine_ls_weighting_details 'w=1/[\s^2^(Fo^2^)+(0.0509P)^2^] where P=(Fo^2^+2Fc^2^)/3'
_refine_ls_weighting_scheme calc
_refine_ls_wR_factor_gt 0.0827
_refine_ls_wR_factor_ref 0.0859
_reflns_Friedel_coverage 0.000
_reflns_number_gt 3777
_reflns_number_total 5246
_reflns_threshold_expression 'I > 2\s(I)'
_cod_data_source_file c5ra23922b2.cif
_cod_data_source_block 4
_cod_original_cell_volume 6161.7(6)
_cod_database_code 7223611
_shelx_shelxl_version_number 2014/7
_shelx_space_group_comment
;
The symmetry employed for this shelxl refinement is uniquely defined
by the following loop, which should always be used as a source of
symmetry information in preference to the above space-group names.
They are only intended as comments.
;
_shelx_estimated_absorpt_t_min 0.819
_shelx_estimated_absorpt_t_max 0.869
_exptl_absorpt_special_details
;
CrysAlis RED, Oxford Diffraction Ltd.,
Version 1.171.33.52 (release 06-11-2009 CrysAlis171 .NET)
(compiled Nov  6 2009,16:24:50)
Empirical absorption correction using spherical harmonics,
 implemented in SCALE3 ABSPACK scaling algorithm.
;

loop_
_space_group_symop_operation_xyz
'x, y, z'
'-x, y, -z+1/2'
'x+1/2, y+1/2, z'
'-x+1/2, y+1/2, -z+1/2'
'-x, -y, -z'
'x, -y, z-1/2'
'-x+1/2, -y+1/2, -z'
'x+1/2, -y+1/2, z-1/2'

loop_
_atom_site_label
_atom_site_type_symbol
_atom_site_fract_x
_atom_site_fract_y
_atom_site_fract_z
_atom_site_U_iso_or_equiv
_atom_site_adp_type
_atom_site_occupancy
_atom_site_site_symmetry_order
_atom_site_calc_flag
_atom_site_refinement_flags_posn
_atom_site_refinement_flags_adp
_atom_site_refinement_flags_occupancy
_atom_site_disorder_assembly
_atom_site_disorder_group
C25B C 0.04552(19) 0.5182(8) 0.5081(3) 0.0240(10) Uani 0.497(7) 1 d . . P A 2
H25B H 0.0527 0.5202 0.5533 0.029 Uiso 0.497(7) 1 calc R U P A 2
C24B C 0.04056(18) 0.6482(7) 0.4737(3) 0.0240(10) Uani 0.497(7) 1 d . . P A 2
H24B H 0.0445 0.7395 0.4958 0.029 Uiso 0.497(7) 1 calc R U P A 2
C26B C 0.03982(18) 0.3876(7) 0.4758(3) 0.0240(10) Uani 0.497(7) 1 d . . P A 2
H26B H 0.0436 0.2989 0.4995 0.029 Uiso 0.497(7) 1 calc R U P A 2
C23B C 0.03005(19) 0.6465(7) 0.4085(3) 0.0240(10) Uani 0.497(7) 1 d . . P A 2
H23B H 0.0269 0.7365 0.3859 0.029 Uiso 0.497(7) 1 calc R U P A 2
C27B C 0.0286(2) 0.3800(7) 0.4086(3) 0.0240(10) Uani 0.497(7) 1 d . . P A 2
C22B C 0.0239(2) 0.5115(7) 0.3741(3) 0.0240(10) Uani 0.497(7) 1 d . . P A 2
C28B C 0.0253(3) 0.2374(8) 0.3768(3) 0.0240(10) Uani 0.497(7) 1 d D . P A 2
H28B H 0.0316 0.1544 0.4052 0.029 Uiso 0.497(7) 1 calc R U P A 2
C1 C 0.14055(8) -0.0045(3) 0.33458(13) 0.0181(6) Uani 1 1 d . . . . .
C2 C 0.13846(8) -0.0944(3) 0.38151(14) 0.0213(6) Uani 1 1 d . . . . .
C3 C 0.10669(9) -0.2083(3) 0.35772(16) 0.0289(7) Uani 1 1 d . . . . .
H3 H 0.1059 -0.2668 0.3900 0.035 Uiso 1 1 calc R U . . .
C4 C 0.07571(10) -0.2391(3) 0.28703(18) 0.0327(8) Uani 1 1 d . . . . .
H4 H 0.0537 -0.3172 0.2713 0.039 Uiso 1 1 calc R U . . .
C5 C 0.07717(9) -0.1569(3) 0.24079(17) 0.0316(8) Uani 1 1 d . . . . .
H5 H 0.0565 -0.1793 0.1927 0.038 Uiso 1 1 calc R U . . .
C6 C 0.10898(8) -0.0386(3) 0.26329(14) 0.0220(6) Uani 1 1 d . . . . .
C7 C 0.10739(9) 0.0453(3) 0.21080(14) 0.0272(7) Uani 1 1 d . . . . .
H7 H 0.0887 0.0084 0.1647 0.033 Uiso 1 1 calc R U . . .
C8 C 0.12651(10) 0.2453(3) 0.16629(14) 0.0312(7) Uani 1 1 d . . . . .
H8A H 0.0977 0.2172 0.1205 0.037 Uiso 1 1 calc R U . . .
H8B H 0.1542 0.2230 0.1666 0.037 Uiso 1 1 calc R U . . .
C9 C 0.12536(9) 0.4062(3) 0.17998(14) 0.0305(7) Uani 1 1 d . . . . .
H9A H 0.1292 0.4666 0.1490 0.037 Uiso 1 1 calc R U . . .
H9B H 0.0950 0.4318 0.1715 0.037 Uiso 1 1 calc R U . . .
C10 C 0.16045(9) 0.5826(3) 0.27416(15) 0.0290(7) Uani 1 1 d . . . . .
H10A H 0.1296 0.5912 0.2663 0.035 Uiso 1 1 calc R U . . .
H10B H 0.1612 0.6555 0.2440 0.035 Uiso 1 1 calc R U . . .
C11 C 0.19878(10) 0.6194(3) 0.34891(16) 0.0297(7) Uani 1 1 d . . . . .
H11A H 0.1946 0.7222 0.3578 0.036 Uiso 1 1 calc R U . . .
H11B H 0.2296 0.6128 0.3564 0.036 Uiso 1 1 calc R U . . .
C12 C 0.19961(9) 0.5199(3) 0.40105(14) 0.0226(6) Uani 1 1 d . . . . .
H12A H 0.2233 0.5555 0.4489 0.027 Uiso 1 1 calc R U . . .
H12B H 0.1684 0.5202 0.3925 0.027 Uiso 1 1 calc R U . . .
C13 C 0.25315(8) 0.3234(3) 0.43970(13) 0.0175(6) Uani 1 1 d . . . . .
H13 H 0.2707 0.3750 0.4825 0.021 Uiso 1 1 calc R U . . .
C14 C 0.27584(8) 0.1991(3) 0.43312(13) 0.0176(6) Uani 1 1 d . . . . .
C15 C 0.31947(8) 0.1520(3) 0.49251(14) 0.0218(6) Uani 1 1 d . . . . .
H15 H 0.3314 0.1947 0.5364 0.026 Uiso 1 1 calc R U . . .
C16 C 0.34473(9) 0.0456(3) 0.48765(15) 0.0262(7) Uani 1 1 d . . . . .
H16 H 0.3739 0.0129 0.5280 0.031 Uiso 1 1 calc R U . . .
C17 C 0.32729(9) -0.0146(3) 0.42292(15) 0.0251(7) Uani 1 1 d . . . . .
H17 H 0.3446 -0.0899 0.4197 0.030 Uiso 1 1 calc R U . . .
C18 C 0.28561(8) 0.0324(3) 0.36369(14) 0.0191(6) Uani 1 1 d . . . . .
C19 C 0.25823(8) 0.1419(3) 0.36736(13) 0.0162(6) Uani 1 1 d . . . . .
C20 C 0.11346(9) 0.3262(3) 0.29903(13) 0.0180(6) Uani 1 1 d . . . . .
C22A C 0.02334(19) 0.4696(5) 0.38363(18) 0.0271(11) Uani 0.503(7) 1 d G . P A 1
C23A C 0.03150(15) 0.5891(4) 0.4256(2) 0.0271(11) Uani 0.503(7) 1 d G . P A 1
H23A H 0.0277 0.6861 0.4084 0.032 Uiso 0.503(7) 1 calc R U P A 1
C24A C 0.04523(14) 0.5669(5) 0.4929(2) 0.0271(11) Uani 0.503(7) 1 d G . P A 1
H24A H 0.0508 0.6485 0.5216 0.032 Uiso 0.503(7) 1 calc R U P A 1
C25A C 0.05082(14) 0.4250(6) 0.51817(17) 0.0271(11) Uani 0.503(7) 1 d G . P A 1
H25A H 0.0602 0.4098 0.5642 0.032 Uiso 0.503(7) 1 calc R U P A 1
C26A C 0.04266(15) 0.3055(4) 0.4762(2) 0.0271(11) Uani 0.503(7) 1 d G . P A 1
H26A H 0.0465 0.2086 0.4934 0.032 Uiso 0.503(7) 1 calc R U P A 1
C27A C 0.02893(19) 0.3278(4) 0.4089(2) 0.0271(11) Uani 0.503(7) 1 d G . P A 1
C28A C 0.0230(3) 0.2006(9) 0.3728(4) 0.0271(11) Uani 0.503(7) 1 d D . P A 1
H28A H 0.0252 0.1078 0.3926 0.032 Uiso 0.503(7) 1 calc R U P A 1
C29 C 0.01758(9) 0.0636(3) 0.28861(17) 0.0397(9) Uani 1 1 d . . . . .
H29A H 0.0104 -0.0166 0.3092 0.048 Uiso 1 1 calc R U . . .
H29B H 0.0496 0.0477 0.3012 0.048 Uiso 1 1 calc R U . . .
C30 C 0.16416(10) -0.1180(4) 0.49999(16) 0.0401(8) Uani 1 1 d . . . . .
H30A H 0.1935 -0.1037 0.5472 0.048 Uiso 1 1 calc R U . . .
H30B H 0.1585 -0.2249 0.4919 0.048 Uiso 1 1 calc R U . . .
C31 C 0.12394(11) -0.0488(4) 0.49612(18) 0.0522(9) Uani 1 1 d . . . . .
H31A H 0.1288 0.0576 0.5023 0.078 Uiso 1 1 calc R U . . .
H31B H 0.1223 -0.0891 0.5328 0.078 Uiso 1 1 calc R U . . .
H31C H 0.0944 -0.0696 0.4507 0.078 Uiso 1 1 calc R U . . .
C32 C 0.22893(9) -0.1066(3) 0.26302(16) 0.0320(7) Uani 1 1 d . . . . .
H32A H 0.2095 -0.0796 0.2791 0.038 Uiso 1 1 calc R U . . .
H32B H 0.2367 -0.2122 0.2725 0.038 Uiso 1 1 calc R U . . .
C33 C 0.20204(10) -0.0777(4) 0.18680(16) 0.0420(8) Uani 1 1 d . . . . .
H33A H 0.1958 0.0277 0.1780 0.063 Uiso 1 1 calc R U . . .
H33B H 0.1721 -0.1314 0.1619 0.063 Uiso 1 1 calc R U . . .
H33C H 0.2206 -0.1105 0.1706 0.063 Uiso 1 1 calc R U . . .
Co1 Co 0.16819(2) 0.26445(4) 0.30811(2) 0.01595(11) Uani 1 1 d . . . . .
Mn1 Mn 0.0000 0.36936(6) 0.2500 0.01652(15) Uani 1 2 d S T P A .
N1 N 0.12934(7) 0.1659(3) 0.22192(11) 0.0222(5) Uani 1 1 d . . . . .
N2 N 0.16468(7) 0.4330(2) 0.25334(11) 0.0222(5) Uani 1 1 d . . . . .
H1N2 H 0.1943 0.4319 0.2562 0.027 Uiso 1 1 calc R U . . .
N3 N 0.21159(7) 0.3702(2) 0.39301(11) 0.0161(5) Uani 1 1 d . . . . .
N4 N 0.07790(7) 0.3544(2) 0.28905(12) 0.0227(5) Uani 1 1 d . . . . .
N5 N 0.01514(7) 0.2068(2) 0.31541(12) 0.0262(6) Uani 1 1 d D . . . .
O1 O 0.17208(5) 0.10110(17) 0.36079(9) 0.0181(3) Uani 1 1 d . . . . .
O2 O 0.21979(5) 0.19040(18) 0.30912(9) 0.0181(3) Uani 1 1 d . . . . .
O3A O 0.01313(19) 0.5000(6) 0.3216(3) 0.0181(3) Uani 0.503(7) 1 d . . P A 1
O3B O 0.01361(19) 0.5216(6) 0.3103(3) 0.0181(3) Uani 0.497(7) 1 d . . P A 2
O5 O 0.27179(6) -0.02046(19) 0.29971(10) 0.0258(5) Uani 1 1 d . . . . .
O6 O 0.17035(6) -0.0579(2) 0.45029(10) 0.0302(5) Uani 1 1 d . . . . .

loop_
_atom_site_aniso_label
_atom_site_aniso_U_11
_atom_site_aniso_U_22
_atom_site_aniso_U_33
_atom_site_aniso_U_23
_atom_site_aniso_U_13
_atom_site_aniso_U_12
C25B 0.0175(14) 0.032(2) 0.0211(15) 0.0027(12) 0.0106(11) 0.0011(12)
C24B 0.0175(14) 0.032(2) 0.0211(15) 0.0027(12) 0.0106(11) 0.0011(12)
C26B 0.0175(14) 0.032(2) 0.0211(15) 0.0027(12) 0.0106(11) 0.0011(12)
C23B 0.0175(14) 0.032(2) 0.0211(15) 0.0027(12) 0.0106(11) 0.0011(12)
C27B 0.0175(14) 0.032(2) 0.0211(15) 0.0027(12) 0.0106(11) 0.0011(12)
C22B 0.0175(14) 0.032(2) 0.0211(15) 0.0027(12) 0.0106(11) 0.0011(12)
C28B 0.0175(14) 0.032(2) 0.0211(15) 0.0027(12) 0.0106(11) 0.0011(12)
C1 0.0138(12) 0.0128(14) 0.0296(16) -0.0013(12) 0.0138(12) 0.0016(10)
C2 0.0163(13) 0.0155(15) 0.0314(17) 0.0013(12) 0.0136(13) 0.0023(11)
C3 0.0253(15) 0.0149(15) 0.050(2) 0.0036(13) 0.0244(15) 0.0027(12)
C4 0.0259(15) 0.0168(16) 0.060(2) -0.0138(15) 0.0277(16) -0.0062(12)
C5 0.0202(14) 0.0321(18) 0.042(2) -0.0209(15) 0.0178(14) -0.0074(12)
C6 0.0159(13) 0.0235(16) 0.0262(17) -0.0069(12) 0.0122(12) -0.0001(11)
C7 0.0139(13) 0.0427(19) 0.0200(16) -0.0115(13) 0.0071(12) -0.0002(13)
C8 0.0236(15) 0.054(2) 0.0151(15) 0.0061(14) 0.0109(13) 0.0046(13)
C9 0.0232(15) 0.048(2) 0.0235(17) 0.0163(14) 0.0155(14) 0.0123(13)
C10 0.0320(15) 0.0236(16) 0.044(2) 0.0175(14) 0.0296(15) 0.0130(13)
C11 0.0344(16) 0.0170(15) 0.049(2) 0.0063(13) 0.0308(16) 0.0048(12)
C12 0.0280(15) 0.0166(15) 0.0319(17) 0.0004(12) 0.0225(13) 0.0022(11)
C13 0.0220(14) 0.0174(14) 0.0184(15) -0.0006(11) 0.0148(12) -0.0053(11)
C14 0.0161(13) 0.0165(14) 0.0211(15) 0.0031(11) 0.0115(12) -0.0014(10)
C15 0.0176(13) 0.0266(16) 0.0201(15) 0.0046(12) 0.0104(12) -0.0032(11)
C16 0.0153(13) 0.0319(17) 0.0283(17) 0.0146(13) 0.0111(13) 0.0066(12)
C17 0.0243(15) 0.0212(15) 0.0387(19) 0.0097(13) 0.0234(14) 0.0086(12)
C18 0.0196(14) 0.0188(14) 0.0256(16) 0.0015(12) 0.0170(13) -0.0006(11)
C19 0.0113(12) 0.0164(14) 0.0229(15) 0.0039(11) 0.0111(12) -0.0009(10)
C20 0.0186(14) 0.0169(14) 0.0174(15) 0.0037(11) 0.0099(12) 0.0004(11)
C22A 0.0218(14) 0.035(2) 0.0264(16) 0.0008(13) 0.0152(12) -0.0034(13)
C23A 0.0218(14) 0.035(2) 0.0264(16) 0.0008(13) 0.0152(12) -0.0034(13)
C24A 0.0218(14) 0.035(2) 0.0264(16) 0.0008(13) 0.0152(12) -0.0034(13)
C25A 0.0218(14) 0.035(2) 0.0264(16) 0.0008(13) 0.0152(12) -0.0034(13)
C26A 0.0218(14) 0.035(2) 0.0264(16) 0.0008(13) 0.0152(12) -0.0034(13)
C27A 0.0218(14) 0.035(2) 0.0264(16) 0.0008(13) 0.0152(12) -0.0034(13)
C28A 0.0218(14) 0.035(2) 0.0264(16) 0.0008(13) 0.0152(12) -0.0034(13)
C29 0.0248(16) 0.0174(16) 0.077(2) 0.0117(15) 0.0299(15) 0.0035(12)
C30 0.0320(17) 0.046(2) 0.0336(19) 0.0140(15) 0.0143(15) -0.0107(14)
C31 0.052(2) 0.062(2) 0.047(2) -0.0133(18) 0.0321(18) -0.0181(18)
C32 0.0316(16) 0.0248(17) 0.048(2) -0.0083(14) 0.0279(15) -0.0066(13)
C33 0.0348(17) 0.047(2) 0.042(2) -0.0138(16) 0.0217(16) -0.0008(15)
Co1 0.01305(18) 0.0192(2) 0.0169(2) 0.00331(15) 0.00956(15) 0.00296(14)
Mn1 0.0159(3) 0.0130(3) 0.0219(3) 0.000 0.0119(3) 0.000
N1 0.0133(11) 0.0357(15) 0.0168(13) 0.0023(10) 0.0084(10) 0.0038(10)
N2 0.0208(11) 0.0279(14) 0.0269(14) 0.0109(10) 0.0191(11) 0.0078(9)
N3 0.0199(11) 0.0140(11) 0.0204(12) 0.0010(9) 0.0152(10) 0.0004(9)
N4 0.0185(12) 0.0201(13) 0.0314(14) 0.0012(10) 0.0157(11) 0.0003(9)
N5 0.0165(11) 0.0245(14) 0.0409(16) 0.0106(11) 0.0187(11) 0.0040(9)
O1 0.0173(5) 0.0192(6) 0.0191(7) 0.0013(5) 0.0115(5) 0.0007(5)
O2 0.0173(5) 0.0192(6) 0.0191(7) 0.0013(5) 0.0115(5) 0.0007(5)
O3A 0.0173(5) 0.0192(6) 0.0191(7) 0.0013(5) 0.0115(5) 0.0007(5)
O3B 0.0173(5) 0.0192(6) 0.0191(7) 0.0013(5) 0.0115(5) 0.0007(5)
O5 0.0236(10) 0.0285(11) 0.0339(12) -0.0057(9) 0.0218(9) -0.0023(8)
O6 0.0255(10) 0.0323(12) 0.0264(12) 0.0099(9) 0.0117(9) -0.0071(8)

loop_
_atom_type_symbol
_atom_type_description
_atom_type_scat_dispersion_real
_atom_type_scat_dispersion_imag
_atom_type_scat_source
C C 0.0030 0.0020 'International Tables Vol C Tables 4.2.6.8 and 6.1.1.4'
H H 0.0000 0.0000 'International Tables Vol C Tables 4.2.6.8 and 6.1.1.4'
Co Co 0.3490 0.9720 'International Tables Vol C Tables 4.2.6.8 and 6.1.1.4'
F F 0.0170 0.0100 'International Tables Vol C Tables 4.2.6.8 and 6.1.1.4'
Mn Mn 0.3370 0.7280 'International Tables Vol C Tables 4.2.6.8 and 6.1.1.4'
N N 0.0060 0.0030 'International Tables Vol C Tables 4.2.6.8 and 6.1.1.4'
O O 0.0110 0.0060 'International Tables Vol C Tables 4.2.6.8 and 6.1.1.4'

loop_
_geom_angle_atom_site_label_1
_geom_angle_atom_site_label_2
_geom_angle_atom_site_label_3
_geom_angle
_geom_angle_site_symmetry_1
_geom_angle_site_symmetry_3
C26B C25B C24B 118.8(6) . .
C23B C24B C25B 121.0(6) . .
C25B C26B C27B 122.3(5) . .
C24B C23B C22B 120.7(5) . .
C26B C27B C22B 118.7(5) . .
C26B C27B C28B 120.9(5) . .
C22B C27B C28B 120.2(5) . .
O3B C22B C27B 125.5(6) . .
O3B C22B C23B 116.1(5) . .
C27B C22B C23B 118.4(6) . .
N5 C28B C27B 130.3(6) . .
O1 C1 C6 125.3(2) . .
O1 C1 C2 117.8(2) . .
C6 C1 C2 116.9(2) . .
O6 C2 C3 124.5(3) . .
O6 C2 C1 114.5(2) . .
C3 C2 C1 120.9(3) . .
C2 C3 C4 121.1(3) . .
C5 C4 C3 119.6(3) . .
C4 C5 C6 120.8(3) . .
C5 C6 C1 120.7(3) . .
C5 C6 C7 117.3(3) . .
C1 C6 C7 122.0(2) . .
N1 C7 C6 124.5(2) . .
N1 C8 C9 106.4(2) . .
N2 C9 C8 106.9(2) . .
N2 C10 C11 113.7(2) . .
C10 C11 C12 113.9(2) . .
N3 C12 C11 108.4(2) . .
N3 C13 C14 125.9(2) . .
C19 C14 C15 120.8(2) . .
C19 C14 C13 120.2(2) . .
C15 C14 C13 118.2(2) . .
C16 C15 C14 120.6(3) . .
C15 C16 C17 119.3(2) . .
C18 C17 C16 121.5(2) . .
C17 C18 O5 119.6(2) . .
C17 C18 C19 120.4(3) . .
O5 C18 C19 119.9(2) . .
O2 C19 C14 123.8(2) . .
O2 C19 C18 118.7(2) . .
C14 C19 C18 117.3(2) . .
N4 C20 Co1 173.9(2) . .
O3A C22A C23A 116.4(4) . .
O3A C22A C27A 123.5(4) . .
C23A C22A C27A 120.0 . .
C22A C23A C24A 120.0 . .
C23A C24A C25A 120.0 . .
C26A C25A C24A 120.0 . .
C27A C26A C25A 120.0 . .
C28A C27A C26A 114.7(4) . .
C28A C27A C22A 125.3(4) . .
C26A C27A C22A 120.0 . .
N5 C28A C27A 120.5(6) . .
N5 C29 C29 108.41(15) . 2
O6 C30 C31 112.6(3) . .
O5 C32 C33 109.1(2) . .
C20 Co1 N1 88.96(10) . .
C20 Co1 O1 88.97(9) . .
N1 Co1 O1 94.04(9) . .
C20 Co1 O2 174.31(9) . .
N1 Co1 O2 85.38(8) . .
O1 Co1 O2 90.90(7) . .
C20 Co1 N3 95.40(10) . .
N1 Co1 N3 174.36(9) . .
O1 Co1 N3 89.62(8) . .
O2 Co1 N3 90.29(8) . .
C20 Co1 N2 91.64(10) . .
N1 Co1 N2 85.83(10) . .
O1 Co1 N2 179.37(8) . .
O2 Co1 N2 88.47(8) . .
N3 Co1 N2 90.46(9) . .
O3B Mn1 O3B 82.6(3) . 2
O3A Mn1 O3A 102.4(3) 2 .
O3B Mn1 N5 179.5(2) . 2
O3B Mn1 N5 97.06(17) 2 2
O3A Mn1 N5 87.24(16) 2 2
O3A Mn1 N5 169.90(16) . 2
O3B Mn1 N5 97.06(17) . .
O3B Mn1 N5 179.5(2) 2 .
O3A Mn1 N5 169.91(16) 2 .
O3A Mn1 N5 87.23(16) . .
N5 Mn1 N5 83.29(14) 2 .
O3B Mn1 N4 91.60(18) . .
O3B Mn1 N4 93.47(18) 2 .
O3A Mn1 N4 90.17(17) 2 .
O3A Mn1 N4 94.05(17) . .
N5 Mn1 N4 88.79(8) 2 .
N5 Mn1 N4 86.17(8) . .
O3B Mn1 N4 93.46(18) . 2
O3B Mn1 N4 91.60(18) 2 2
O3A Mn1 N4 94.05(17) 2 2
O3A Mn1 N4 90.17(17) . 2
N5 Mn1 N4 86.18(8) 2 2
N5 Mn1 N4 88.79(8) . 2
N4 Mn1 N4 173.26(10) . 2
C7 N1 C8 121.8(2) . .
C7 N1 Co1 126.5(2) . .
C8 N1 Co1 111.69(18) . .
C9 N2 C10 109.8(2) . .
C9 N2 Co1 107.78(16) . .
C10 N2 Co1 118.24(17) . .
C13 N3 C12 117.5(2) . .
C13 N3 Co1 122.59(17) . .
C12 N3 Co1 119.31(16) . .
C20 N4 Mn1 166.9(2) . .
C28A N5 C29 114.1(4) . .
C28B N5 C29 128.4(4) . .
C28A N5 Mn1 133.7(4) . .
C28B N5 Mn1 119.2(4) . .
C29 N5 Mn1 112.18(19) . .
C1 O1 Co1 123.15(15) . .
C19 O2 Co1 120.34(16) . .
C22A O3A Mn1 129.2(4) . .
C22B O3B Mn1 127.1(4) . .
C18 O5 C32 114.8(2) . .
C2 O6 C30 118.7(2) . .

loop_
_geom_bond_atom_site_label_1
_geom_bond_atom_site_label_2
_geom_bond_distance
_geom_bond_site_symmetry_2
C25B C26B 1.366(8) .
C25B C24B 1.393(8) .
C24B C23B 1.370(8) .
C26B C27B 1.406(8) .
C23B C22B 1.422(8) .
C27B C22B 1.406(8) .
C27B C28B 1.475(8) .
C22B O3B 1.343(9) .
C28B N5 1.315(4) .
C1 O1 1.315(3) .
C1 C6 1.412(4) .
C1 C2 1.422(4) .
C2 O6 1.374(3) .
C2 C3 1.378(4) .
C3 C4 1.394(4) .
C4 C5 1.358(4) .
C5 C6 1.412(4) .
C6 C7 1.438(4) .
C7 N1 1.278(3) .
C8 N1 1.461(3) .
C8 C9 1.508(4) .
C9 N2 1.477(3) .
C10 N2 1.488(3) .
C10 C11 1.508(4) .
C11 C12 1.524(4) .
C12 N3 1.473(3) .
C13 N3 1.280(3) .
C13 C14 1.445(3) .
C14 C19 1.403(4) .
C14 C15 1.408(3) .
C15 C16 1.364(4) .
C16 C17 1.394(4) .
C17 C18 1.373(4) .
C18 O5 1.386(3) .
C18 C19 1.423(3) .
C19 O2 1.319(3) .
C20 N4 1.154(3) .
C20 Co1 1.889(3) .
C22A O3A 1.329(6) .
C22A C23A 1.3900 .
C22A C27A 1.3900 .
C23A C24A 1.3900 .
C24A C25A 1.3900 .
C25A C26A 1.3900 .
C26A C27A 1.3900 .
C27A C28A 1.385(7) .
C28A N5 1.225(7) .
C29 N5 1.477(4) .
C29 C29 1.495(6) 2
C30 O6 1.432(3) .
C30 C31 1.499(5) .
C32 O5 1.448(3) .
C32 C33 1.496(4) .
Co1 N1 1.894(2) .
Co1 O1 1.8995(17) .
Co1 O2 1.9200(16) .
Co1 N3 1.927(2) .
Co1 N2 1.971(2) .
Mn1 O3B 1.846(6) .
Mn1 O3B 1.846(6) 2
Mn1 O3A 1.900(7) 2
Mn1 O3A 1.900(7) .
Mn1 N5 1.982(2) 2
Mn1 N5 1.982(2) .
Mn1 N4 2.317(2) .
Mn1 N4 2.317(2) 2
